data_7049877
loop_
_publ_author_name
'Gompa, Thaige P.'
'Rice, Natalie T.'
'Russo, Dominic R.'
'Aguirre Quintana, Luis M.'
'Yik, Brandon J.'
'Bacsa, John'
'La Pierre, Henry S.'

_publ_section_title
;
 Diethyl ether adducts of trivalent lanthanide iodides.
;
_journal_issue 23
_journal_name_full 'Dalton transactions (Cambridge, England : 2003)'
_journal_page_first 8030
_journal_page_last 8033
_journal_paper_doi 10.1039/c9dt00775j
_journal_volume 48
_journal_year 2019
_chemical_formula_moiety 'C12 H30 I3 O3 Tb'
_chemical_formula_sum 'C12 H30 I3 O3 Tb'
_chemical_formula_weight 761.98
_chemical_properties_physical Air-sensitive,Moisture-sensitive,Oxygen-sensitive
_space_group_crystal_system orthorhombic
_space_group_IT_number 60
_space_group_name_Hall '-P 2n 2ab'
_space_group_name_H-M_alt 'P b c n'
_symmetry_space_group_name_Hall '-P 2n 2ab'
_symmetry_space_group_name_H-M 'P b c n'
_atom_sites_solution_hydrogens geom
_atom_sites_solution_primary dual
_audit_creation_date 2019-01-15
_audit_creation_method
;
Olex2 1.2-alpha
(compiled 2018.07.26 svn.r3523 for OlexSys, GUI svn.r5532)
;
_audit_update_record
;
2019-02-18 deposited with the CCDC.    2019-04-29 downloaded from the CCDC.
;
_cell_angle_alpha 90
_cell_angle_beta 90
_cell_angle_gamma 90
_cell_formula_units_Z 4
_cell_length_a 10.0273(6)
_cell_length_b 13.7816(9)
_cell_length_c 15.7910(11)
_cell_measurement_reflns_used 9686
_cell_measurement_temperature 100(2)
_cell_measurement_theta_max 37.04
_cell_measurement_theta_min 2.512
_cell_volume 2182.2(2)
_computing_cell_refinement 'SAINT v8.37A (Bruker, 2013)'
_computing_data_collection 'APEX2 v2016.5-1 (Bruker, 2014)'
_computing_data_reduction 'SAINT v8.37A (Bruker, 2015)'
_computing_molecular_graphics 'Olex2 (Dolomanov et al., 2009)'
_computing_publication_material 'Olex2 (Dolomanov et al., 2009)'
_computing_structure_refinement 'SHELXL-2014 (Sheldrick, 2015)'
_computing_structure_solution 'SHELXT (Sheldrick, 2015)'
_diffrn_ambient_temperature 100(2)
_diffrn_detector_area_resol_mean 7.495
_diffrn_measured_fraction_theta_full 0.997
_diffrn_measured_fraction_theta_max 0.999
_diffrn_measurement_device_type 'Bruker D8 VENTURE diffractometer'
_diffrn_measurement_method '\f and \w scans with a narrow frame width'
_diffrn_radiation_monochromator 'multilayer mirror'
_diffrn_radiation_type MoK\a
_diffrn_radiation_wavelength 0.71073
_diffrn_reflns_av_R_equivalents 0.0606
_diffrn_reflns_av_unetI/netI 0.0260
_diffrn_reflns_Laue_measured_fraction_full 0.997
_diffrn_reflns_Laue_measured_fraction_max 0.999
_diffrn_reflns_limit_h_max 14
_diffrn_reflns_limit_h_min -13
_diffrn_reflns_limit_k_max 19
_diffrn_reflns_limit_k_min -19
_diffrn_reflns_limit_l_max 22
_diffrn_reflns_limit_l_min -22
_diffrn_reflns_number 45138
_diffrn_reflns_point_group_measured_fraction_full 0.997
_diffrn_reflns_point_group_measured_fraction_max 0.999
_diffrn_reflns_theta_full 25.242
_diffrn_reflns_theta_max 30.508
_diffrn_reflns_theta_min 2.512
_diffrn_source 'microfocus sealed tube'
_diffrn_source_current 1.4
_diffrn_source_voltage 50
_diffrn_standards_number 0
_exptl_absorpt_coefficient_mu 7.487
_exptl_absorpt_correction_T_max 1.0000
_exptl_absorpt_correction_T_min 0.0331
_exptl_absorpt_correction_type multi-scan
_exptl_absorpt_process_details 'SADABS v.2016/2. (Krause, L. et al, 2015)'
_exptl_crystal_colour colourless
_exptl_crystal_colour_primary colourless
_exptl_crystal_density_diffrn 2.319
_exptl_crystal_description prism
_exptl_crystal_F_000 1400
_exptl_crystal_recrystallization_method 'The material was recrystallised from --- by as supplied'
_exptl_crystal_size_max 0.747
_exptl_crystal_size_mid 0.6
_exptl_crystal_size_min 0.15
_refine_diff_density_max 1.190
_refine_diff_density_min -1.241
_refine_diff_density_rms 0.169
_refine_ls_extinction_coef 0.00025(7)
_refine_ls_extinction_expression Fc^*^=kFc[1+0.001xFc^2^\l^3^/sin(2\q)]^-1/4^
_refine_ls_extinction_method 'SHELXL-2018/3 (Sheldrick 2018)'
_refine_ls_goodness_of_fit_ref 1.073
_refine_ls_hydrogen_treatment constr
_refine_ls_matrix_type full
_refine_ls_number_parameters 92
_refine_ls_number_reflns 3344
_refine_ls_number_restraints 0
_refine_ls_restrained_S_all 1.073
_refine_ls_R_factor_all 0.0280
_refine_ls_R_factor_gt 0.0235
_refine_ls_shift/su_max 0.001
_refine_ls_shift/su_mean 0.000
_refine_ls_structure_factor_coef Fsqd
_refine_ls_weighting_details 'w=1/[\s^2^(Fo^2^)+(0.0283P)^2^+2.3149P] where P=(Fo^2^+2Fc^2^)/3'
_refine_ls_weighting_scheme calc
_refine_ls_wR_factor_gt 0.0553
_refine_ls_wR_factor_ref 0.0571
_reflns_Friedel_coverage 0.000
_reflns_number_gt 2965
_reflns_number_total 3344
_reflns_threshold_expression 'I > 2\s(I)'
_cod_data_source_file c9dt00775j2.cif
_cod_data_source_block bjy-01-078
_cod_depositor_comments 'Adding full bibliography for 7049875--7049882.cif.'
_cod_database_code 7049877
_shelx_shelxl_version_number 2018/3
_shelx_space_group_comment
;
The symmetry employed for this shelxl refinement is uniquely defined
by the following loop, which should always be used as a source of
symmetry information in preference to the above space-group names.
They are only intended as comments.
;
_shelx_estimated_absorpt_t_max 0.400
_shelx_estimated_absorpt_t_min 0.071
_olex2_refinement_description
;
1. Fixed Uiso
 At 1.2 times of:
  All C(H,H) groups
 At 1.5 times of:
  All C(H,H,H) groups
2.a Secondary CH2 refined with riding coordinates:
 C5(H5A,H5B), C3(H3A,H3B), C1(H1A,H1B)
2.b Idealised Me refined as rotating group:
 C4(H4A,H4B,H4C), C6(H6A,H6B,H6C), C2(H2A,H2B,H2C)
;
_olex2_diffrn_ambient_temperature_device 'Oxford Cryosystems'
_olex2_exptl_crystal_mounting_method 'The crystal was mounted on a loop with paratone oil'
_olex2_submission_original_sample_id BJY-01-078
_olex2_submission_special_instructions 'No special instructions were received'

loop_
_space_group_symop_operation_xyz
'x, y, z'
'-x+1/2, -y+1/2, z+1/2'
'x+1/2, -y+1/2, -z'
'-x, y, -z+1/2'
'-x, -y, -z'
'x-1/2, y-1/2, -z-1/2'
'-x-1/2, y-1/2, z'
'x, -y, z-1/2'

loop_
_atom_site_label
_atom_site_type_symbol
_atom_site_fract_x
_atom_site_fract_y
_atom_site_fract_z
_atom_site_U_iso_or_equiv
_atom_site_adp_type
_atom_site_occupancy
_atom_site_site_symmetry_order
_atom_site_calc_flag
_atom_site_refinement_flags_posn
_atom_site_refinement_flags_adp
_atom_site_refinement_flags_occupancy
Tb1 Tb 0.500000 0.36959(2) 0.250000 0.01079(6) Uani 1 2 d S T P
I1 I 0.71916(2) 0.37373(2) 0.37931(2) 0.01817(6) Uani 1 1 d . . .
I2 I 0.500000 0.58514(2) 0.250000 0.01878(7) Uani 1 2 d S T P
O1 O 0.500000 0.1933(2) 0.250000 0.0167(5) Uani 1 2 d S T P
O2 O 0.34415(19) 0.35742(13) 0.35904(12) 0.0156(4) Uani 1 1 d . . .
C5 C 0.3506(3) 0.42045(18) 0.43382(16) 0.0167(5) Uani 1 1 d . . .
H5A H 0.265902 0.456866 0.438882 0.020 Uiso 1 1 calc R . .
H5B H 0.423457 0.468148 0.426134 0.020 Uiso 1 1 calc R . .
C3 C 0.2332(3) 0.28922(19) 0.35784(18) 0.0175(5) Uani 1 1 d . . .
H3A H 0.238995 0.246643 0.408200 0.021 Uiso 1 1 calc R . .
H3B H 0.240458 0.247720 0.306876 0.021 Uiso 1 1 calc R . .
C4 C 0.0996(3) 0.3393(2) 0.3575(2) 0.0246(6) Uani 1 1 d . . .
H4A H 0.097138 0.387165 0.311608 0.037 Uiso 1 1 calc GR . .
H4B H 0.085763 0.372075 0.411834 0.037 Uiso 1 1 calc GR . .
H4C H 0.028932 0.291178 0.348717 0.037 Uiso 1 1 calc GR . .
C6 C 0.3743(4) 0.3647(2) 0.51405(18) 0.0260(6) Uani 1 1 d . . .
H6A H 0.458115 0.328515 0.509447 0.039 Uiso 1 1 calc GR . .
H6B H 0.300522 0.319226 0.523256 0.039 Uiso 1 1 calc GR . .
H6C H 0.379631 0.409867 0.561849 0.039 Uiso 1 1 calc GR . .
C1 C 0.4193(3) 0.13294(18) 0.19314(19) 0.0203(5) Uani 1 1 d . . .
H1A H 0.335483 0.167364 0.179245 0.024 Uiso 1 1 calc R . .
H1B H 0.395810 0.071581 0.222119 0.024 Uiso 1 1 calc R . .
C2 C 0.4938(3) 0.1105(2) 0.1127(2) 0.0278(7) Uani 1 1 d . . .
H2A H 0.442360 0.064138 0.078798 0.042 Uiso 1 1 calc GR . .
H2B H 0.580835 0.082331 0.126616 0.042 Uiso 1 1 calc GR . .
H2C H 0.506727 0.170383 0.080241 0.042 Uiso 1 1 calc GR . .

loop_
_atom_site_aniso_label
_atom_site_aniso_U_11
_atom_site_aniso_U_22
_atom_site_aniso_U_33
_atom_site_aniso_U_23
_atom_site_aniso_U_13
_atom_site_aniso_U_12
Tb1 0.00959(9) 0.00892(9) 0.01387(9) 0.000 -0.00010(5) 0.000
I1 0.01414(10) 0.01781(10) 0.02255(10) 0.00022(6) -0.00584(6) 0.00140(6)
I2 0.02864(15) 0.00916(11) 0.01853(12) 0.000 -0.00444(9) 0.000
O1 0.0192(14) 0.0104(12) 0.0205(13) 0.000 -0.0014(10) 0.000
O2 0.0129(9) 0.0158(9) 0.0182(8) -0.0019(7) 0.0028(7) -0.0052(6)
C5 0.0193(13) 0.0141(11) 0.0167(11) -0.0037(9) 0.0005(9) -0.0045(9)
C3 0.0129(12) 0.0147(12) 0.0250(13) -0.0040(10) 0.0041(9) -0.0051(9)
C4 0.0160(14) 0.0250(14) 0.0329(15) -0.0078(12) -0.0009(11) -0.0017(11)
C6 0.0382(18) 0.0225(14) 0.0174(12) -0.0003(10) 0.0010(12) -0.0039(11)
C1 0.0204(14) 0.0123(12) 0.0281(14) -0.0035(10) -0.0021(10) -0.0031(9)
C2 0.0354(19) 0.0199(14) 0.0282(16) -0.0049(12) 0.0020(11) -0.0024(11)

loop_
_atom_type_symbol
_atom_type_description
_atom_type_scat_dispersion_real
_atom_type_scat_dispersion_imag
_atom_type_scat_source
C C 0.0033 0.0016 'International Tables Vol C Tables 4.2.6.8 and 6.1.1.4'
H H 0.0000 0.0000 'International Tables Vol C Tables 4.2.6.8 and 6.1.1.4'
I I -0.4742 1.8119 'International Tables Vol C Tables 4.2.6.8 and 6.1.1.4'
O O 0.0106 0.0060 'International Tables Vol C Tables 4.2.6.8 and 6.1.1.4'
Tb Tb -0.1723 4.1537 'International Tables Vol C Tables 4.2.6.8 and 6.1.1.4'

loop_
_geom_angle_atom_site_label_1
_geom_angle_atom_site_label_2
_geom_angle_atom_site_label_3
_geom_angle
_geom_angle_site_symmetry_1
_geom_angle_site_symmetry_3
I1 Tb1 I1 177.822(8) . 4_655
I2 Tb1 I1 88.911(4) . .
I2 Tb1 I1 88.911(4) . 4_655
O1 Tb1 I1 91.089(4) . 4_655
O1 Tb1 I1 91.089(4) . .
O1 Tb1 I2 180.0 . .
O2 Tb1 I1 90.75(5) . 4_655
O2 Tb1 I1 90.75(5) 4_655 .
O2 Tb1 I1 89.41(5) 4_655 4_655
O2 Tb1 I1 89.41(5) . .
O2 Tb1 I2 94.13(4) . .
O2 Tb1 I2 94.13(4) 4_655 .
O2 Tb1 O1 85.87(4) . .
O2 Tb1 O1 85.87(4) 4_655 .
O2 Tb1 O2 171.75(9) 4_655 .
C1 O1 Tb1 124.52(14) 4_655 .
C1 O1 Tb1 124.52(14) . .
C1 O1 C1 111.0(3) 4_655 .
C5 O2 Tb1 121.47(14) . .
C3 O2 Tb1 123.29(15) . .
C3 O2 C5 115.23(19) . .
O2 C5 H5A 109.1 . .
O2 C5 H5B 109.1 . .
O2 C5 C6 112.5(2) . .
H5A C5 H5B 107.8 . .
C6 C5 H5A 109.1 . .
C6 C5 H5B 109.1 . .
O2 C3 H3A 109.1 . .
O2 C3 H3B 109.1 . .
O2 C3 C4 112.6(2) . .
H3A C3 H3B 107.8 . .
C4 C3 H3A 109.1 . .
C4 C3 H3B 109.1 . .
C3 C4 H4A 109.5 . .
C3 C4 H4B 109.5 . .
C3 C4 H4C 109.5 . .
H4A C4 H4B 109.5 . .
H4A C4 H4C 109.5 . .
H4B C4 H4C 109.5 . .
C5 C6 H6A 109.5 . .
C5 C6 H6B 109.5 . .
C5 C6 H6C 109.5 . .
H6A C6 H6B 109.5 . .
H6A C6 H6C 109.5 . .
H6B C6 H6C 109.5 . .
O1 C1 H1A 109.4 . .
O1 C1 H1B 109.4 . .
O1 C1 C2 111.1(2) . .
H1A C1 H1B 108.0 . .
C2 C1 H1A 109.4 . .
C2 C1 H1B 109.4 . .
C1 C2 H2A 109.5 . .
C1 C2 H2B 109.5 . .
C1 C2 H2C 109.5 . .
H2A C2 H2B 109.5 . .
H2A C2 H2C 109.5 . .
H2B C2 H2C 109.5 . .

loop_
_geom_bond_atom_site_label_1
_geom_bond_atom_site_label_2
_geom_bond_distance
_geom_bond_site_symmetry_2
Tb1 I1 3.0003(2) .
Tb1 I1 3.0003(2) 4_655
Tb1 I2 2.9706(3) .
Tb1 O1 2.430(3) .
Tb1 O2 2.3313(19) .
Tb1 O2 2.3313(19) 4_655
O1 C1 1.467(3) 4_655
O1 C1 1.467(3) .
O2 C5 1.467(3) .
O2 C3 1.457(3) .
C5 H5A 0.9900 .
C5 H5B 0.9900 .
C5 C6 1.501(4) .
C3 H3A 0.9900 .
C3 H3B 0.9900 .
C3 C4 1.507(4) .
C4 H4A 0.9800 .
C4 H4B 0.9800 .
C4 H4C 0.9800 .
C6 H6A 0.9800 .
C6 H6B 0.9800 .
C6 H6C 0.9800 .
C1 H1A 0.9900 .
C1 H1B 0.9900 .
C1 C2 1.506(4) .
C2 H2A 0.9800 .
C2 H2B 0.9800 .
C2 H2C 0.9800 .
